data_7102968
loop_
_publ_author_name
'Zhao, Yu-Jun'
'Loh, Teck-Peng'

_publ_section_title
;
 Bio-inspired polyene cyclization: synthesis of tetracyclic terpenoids
 promoted by steroidal acetal-SnCl4.
;
_journal_issue 12
_journal_name_full 'Chemical communications (Cambridge, England)'
_journal_page_first 1434
_journal_page_last 1436
_journal_paper_doi 10.1039/b714474a
_journal_year 2008
_chemical_formula_sum 'C45 H67 O3.5'
_chemical_formula_weight 663.99
_chemical_name_systematic
;
?
;
_space_group_IT_number 19
_symmetry_cell_setting orthorhombic
_symmetry_space_group_name_Hall 'P 2ac 2ab'
_symmetry_space_group_name_H-M 'P 21 21 21'
_atom_sites_solution_hydrogens geom
_atom_sites_solution_primary direct
_atom_sites_solution_secondary difmap
_audit_creation_method SHELXL-97
_cell_angle_alpha 90.00
_cell_angle_beta 90.00
_cell_angle_gamma 90.00
_cell_formula_units_Z 4
_cell_length_a 7.5767(2)
_cell_length_b 15.6119(4)
_cell_length_c 33.9875(9)
_cell_measurement_reflns_used 6954
_cell_measurement_temperature 173(2)
_cell_measurement_theta_max 29.34
_cell_measurement_theta_min 2.22
_cell_volume 4020.27(18)
_computing_cell_refinement 'Bruker SMART'
_computing_data_collection 'Bruker SMART'
_computing_data_reduction 'Bruker SAINT'
_computing_molecular_graphics 'Bruker SHELXTL'
_computing_publication_material 'Bruker SHELXTL'
_computing_structure_refinement 'SHELXL-97 (Sheldrick, 1997)'
_computing_structure_solution 'SHELXS-97 (Sheldrick, 1990)'
_diffrn_ambient_temperature 173(2)
_diffrn_measured_fraction_theta_full 1.000
_diffrn_measured_fraction_theta_max 1.000
_diffrn_measurement_device_type 'CCD area detector'
_diffrn_measurement_method 'phi and omega scans'
_diffrn_radiation_monochromator graphite
_diffrn_radiation_source 'fine-focus sealed tube'
_diffrn_radiation_type MoK\a
_diffrn_radiation_wavelength 0.71073
_diffrn_reflns_av_R_equivalents 0.0352
_diffrn_reflns_av_sigmaI/netI 0.0500
_diffrn_reflns_limit_h_max 9
_diffrn_reflns_limit_h_min -8
_diffrn_reflns_limit_k_max 17
_diffrn_reflns_limit_k_min -20
_diffrn_reflns_limit_l_max 44
_diffrn_reflns_limit_l_min -44
_diffrn_reflns_number 26731
_diffrn_reflns_theta_full 27.50
_diffrn_reflns_theta_max 27.50
_diffrn_reflns_theta_min 1.20
_exptl_absorpt_coefficient_mu 0.067
_exptl_absorpt_correction_T_max 0.9900
_exptl_absorpt_correction_T_min 0.9673
_exptl_absorpt_correction_type multi-scan
_exptl_crystal_colour colourless
_exptl_crystal_density_diffrn 1.097
_exptl_crystal_density_meas 0
_exptl_crystal_density_method 'not measured'
_exptl_crystal_description prism
_exptl_crystal_F_000 1460
_exptl_crystal_size_max 0.50
_exptl_crystal_size_mid 0.20
_exptl_crystal_size_min 0.15
_refine_diff_density_max 0.680
_refine_diff_density_min -0.287
_refine_diff_density_rms 0.103
_refine_ls_abs_structure_details 'Flack H D (1983), Acta Cryst. A39, 876-881'
_refine_ls_abs_structure_Flack 1.0(18)
_refine_ls_extinction_method none
_refine_ls_goodness_of_fit_ref 1.047
_refine_ls_hydrogen_treatment mixed
_refine_ls_matrix_type full
_refine_ls_number_parameters 464
_refine_ls_number_reflns 9231
_refine_ls_number_restraints 1
_refine_ls_restrained_S_all 1.047
_refine_ls_R_factor_all 0.0916
_refine_ls_R_factor_gt 0.0648
_refine_ls_shift/su_max 0.000
_refine_ls_shift/su_mean 0.000
_refine_ls_structure_factor_coef Fsqd
_refine_ls_weighting_details 'calc w=1/[\s^2^(Fo^2^)+(0.1316P)^2^+0.0200P] where P=(Fo^2^+2Fc^2^)/3'
_refine_ls_weighting_scheme calc
_refine_ls_wR_factor_gt 0.1721
_refine_ls_wR_factor_ref 0.2003
_reflns_number_gt 6900
_reflns_number_total 9231
_reflns_threshold_expression >2sigma(I)
_cod_data_source_file b714474a.txt
_cod_data_source_block ltp17
_cod_depositor_comments
;
The following automatic conversions were performed:
'_symmetry_cell_setting' value 'Orthorhombic' changed to 'orthorhombic'
according to '/home/saulius/struct/CIF-dictionaries/cif_core.dic'
dictionary named 'cif_core.dic' version 2.4.1 from 2010-06-29.

Automatic conversion script
Id: cif_fix_enum 1527 2010-12-29 10:47:43Z saulius 
;
_cod_original_sg_symbol_H-M P2(1)2(1)2(1)
_cod_original_formula_sum 'C45 H67 O3.50'
_cod_database_code 7102968

loop_
_symmetry_equiv_pos_as_xyz
'x, y, z'
'x+1/2, -y+1/2, -z'
'-x, y+1/2, -z+1/2'
'-x+1/2, -y, z+1/2'

loop_
_atom_site_label
_atom_site_type_symbol
_atom_site_fract_x
_atom_site_fract_y
_atom_site_fract_z
_atom_site_U_iso_or_equiv
_atom_site_adp_type
_atom_site_occupancy
_atom_site_symmetry_multiplicity
_atom_site_calc_flag
_atom_site_refinement_flags
_atom_site_disorder_assembly
_atom_site_disorder_group
C1 C 0.6535(4) 0.70379(18) -0.17468(9) 0.0471(7) Uani 1 1 d . . .
C2 C 0.4675(4) 0.6797(2) -0.16589(9) 0.0538(8) Uani 1 1 d . . .
H2A H 0.4258 0.6378 -0.1857 0.065 Uiso 1 1 calc R . .
H2B H 0.3916 0.7312 -0.1677 0.065 Uiso 1 1 calc R . .
C3 C 0.4509(4) 0.6405(2) -0.12470(8) 0.0444(7) Uani 1 1 d . . .
H3A H 0.3279 0.6209 -0.1207 0.053 Uiso 1 1 calc R . .
H3B H 0.4758 0.6853 -0.1048 0.053 Uiso 1 1 calc R . .
C4 C 0.5764(4) 0.56492(15) -0.11806(7) 0.0318(5) Uani 1 1 d . . .
C5 C 0.5189(5) 0.4874(2) -0.14309(7) 0.0519(8) Uani 1 1 d . . .
H5A H 0.5265 0.5021 -0.1711 0.078 Uiso 1 1 calc R . .
H5B H 0.3970 0.4720 -0.1365 0.078 Uiso 1 1 calc R . .
H5C H 0.5966 0.4387 -0.1376 0.078 Uiso 1 1 calc R . .
C6 C 0.7609(4) 0.58986(14) -0.13048(6) 0.0302(5) Uani 1 1 d . . .
C7 C 0.7910(4) 0.65534(16) -0.15565(8) 0.0386(6) Uani 1 1 d . . .
H7 H 0.9101 0.6703 -0.1611 0.046 Uiso 1 1 calc R . .
C8 C 0.9112(4) 0.53688(18) -0.11644(8) 0.0425(7) Uani 1 1 d . . .
H8A H 1.0230 0.5673 -0.1222 0.051 Uiso 1 1 calc R . .
H8B H 0.9125 0.4822 -0.1312 0.051 Uiso 1 1 calc R . .
C9 C 0.9023(4) 0.5175(2) -0.07204(8) 0.0441(7) Uani 1 1 d . . .
H9A H 0.9970 0.4766 -0.0650 0.053 Uiso 1 1 calc R . .
H9B H 0.9218 0.5709 -0.0570 0.053 Uiso 1 1 calc R . .
C10 C 0.7249(4) 0.47981(16) -0.06108(7) 0.0325(5) Uani 1 1 d . . .
H10 H 0.7088 0.4244 -0.0754 0.039 Uiso 1 1 calc R . .
C11 C 0.5757(3) 0.54153(14) -0.07294(7) 0.0278(5) Uani 1 1 d . . .
H11 H 0.5998 0.5963 -0.0586 0.033 Uiso 1 1 calc R . .
C12 C 0.3958(4) 0.51044(18) -0.05814(7) 0.0371(6) Uani 1 1 d . . .
H12A H 0.3616 0.4586 -0.0731 0.044 Uiso 1 1 calc R . .
H12B H 0.3065 0.5552 -0.0635 0.044 Uiso 1 1 calc R . .
C13 C 0.3934(4) 0.48944(17) -0.01390(7) 0.0348(6) Uani 1 1 d . . .
H13A H 0.4098 0.5430 0.0013 0.042 Uiso 1 1 calc R . .
H13B H 0.2769 0.4653 -0.0068 0.042 Uiso 1 1 calc R . .
C14 C 0.5382(4) 0.42545(14) -0.00252(6) 0.0283(5) Uani 1 1 d . . .
C15 C 0.5006(6) 0.33644(16) -0.02019(7) 0.0487(8) Uani 1 1 d . . .
H15A H 0.3831 0.3172 -0.0120 0.073 Uiso 1 1 calc R . .
H15B H 0.5896 0.2956 -0.0109 0.073 Uiso 1 1 calc R . .
H15C H 0.5053 0.3398 -0.0490 0.073 Uiso 1 1 calc R . .
C16 C 0.7136(4) 0.46326(16) -0.01680(7) 0.0329(5) Uani 1 1 d . . .
H16 H 0.7240 0.5206 -0.0039 0.040 Uiso 1 1 calc R . .
C17 C 0.8546(4) 0.4078(2) 0.00181(9) 0.0551(9) Uani 1 1 d . . .
H17A H 0.9670 0.4396 0.0045 0.066 Uiso 1 1 calc R . .
H17B H 0.8755 0.3554 -0.0139 0.066 Uiso 1 1 calc R . .
C18 C 0.7760(4) 0.3856(2) 0.04254(8) 0.0464(7) Uani 1 1 d . . .
H18A H 0.8436 0.4143 0.0637 0.056 Uiso 1 1 calc R . .
H18B H 0.7800 0.3229 0.0470 0.056 Uiso 1 1 calc R . .
C19 C 0.5804(3) 0.41790(15) 0.04226(6) 0.0283(5) Uani 1 1 d . . .
H19 H 0.5808 0.4773 0.0532 0.034 Uiso 1 1 calc R . .
C20 C 0.4619(4) 0.36308(15) 0.06928(6) 0.0291(5) Uani 1 1 d . . .
H20 H 0.4795 0.3017 0.0618 0.035 Uiso 1 1 calc R . .
C21 C 0.2666(4) 0.38265(18) 0.06570(7) 0.0373(6) Uani 1 1 d . . .
H21A H 0.2482 0.4447 0.0673 0.056 Uiso 1 1 calc R . .
H21B H 0.2025 0.3544 0.0871 0.056 Uiso 1 1 calc R . .
H21C H 0.2228 0.3615 0.0404 0.056 Uiso 1 1 calc R . .
C22 C 0.5238(4) 0.37371(13) 0.11245(6) 0.0273(5) Uani 1 1 d . . .
H22 H 0.6553 0.3686 0.1131 0.033 Uiso 1 1 calc R . .
C23 C 0.5919(5) 0.50036(16) 0.15146(8) 0.0458(7) Uani 1 1 d . . .
H23 H 0.6080 0.4615 0.1746 0.055 Uiso 1 1 calc R . .
C24 C 0.7736(5) 0.5219(2) 0.13452(10) 0.0579(9) Uani 1 1 d . . .
H24A H 0.8349 0.4688 0.1274 0.087 Uiso 1 1 calc R . .
H24B H 0.8429 0.5529 0.1542 0.087 Uiso 1 1 calc R . .
H24C H 0.7595 0.5576 0.1110 0.087 Uiso 1 1 calc R . .
C25 C 0.4951(7) 0.58057(18) 0.16509(8) 0.0627(10) Uani 1 1 d . . .
H25A H 0.3755 0.5645 0.1743 0.075 Uiso 1 1 calc R . .
H25B H 0.5592 0.6059 0.1876 0.075 Uiso 1 1 calc R . .
C26 C 0.4792(9) 0.6455(2) 0.13341(12) 0.0830(15) Uani 1 1 d . . .
C27 C 0.3319(11) 0.6411(3) 0.10685(16) 0.134(3) Uani 1 1 d . . .
H27A H 0.3151 0.6970 0.0943 0.200 Uiso 1 1 calc R . .
H27B H 0.2252 0.6257 0.1215 0.200 Uiso 1 1 calc R . .
H27C H 0.3551 0.5977 0.0867 0.200 Uiso 1 1 calc R . .
C28 C 0.4448(3) 0.30336(14) 0.14011(6) 0.0270(5) Uani 1 1 d . . .
H28 H 0.3751 0.2648 0.1225 0.032 Uiso 1 1 calc R . .
C29 C 0.3126(4) 0.33750(15) 0.17025(7) 0.0326(5) Uani 1 1 d . . .
H29A H 0.3749 0.3744 0.1895 0.039 Uiso 1 1 calc R . .
H29B H 0.2229 0.3729 0.1567 0.039 Uiso 1 1 calc R . .
C30 C 0.2218(4) 0.26447(15) 0.19188(7) 0.0320(5) Uani 1 1 d . . .
H30A H 0.1565 0.2290 0.1726 0.038 Uiso 1 1 calc R . .
H30B H 0.1349 0.2887 0.2106 0.038 Uiso 1 1 calc R . .
C31 C 0.3515(3) 0.20694(14) 0.21459(6) 0.0266(5) Uani 1 1 d . . .
C32 C 0.4203(4) 0.25758(16) 0.25052(7) 0.0388(6) Uani 1 1 d . . .
H32A H 0.3252 0.2641 0.2698 0.058 Uiso 1 1 calc R . .
H32B H 0.4605 0.3143 0.2420 0.058 Uiso 1 1 calc R . .
H32C H 0.5190 0.2265 0.2625 0.058 Uiso 1 1 calc R . .
C33 C 0.4938(4) 0.17593(14) 0.18510(6) 0.0284(5) Uani 1 1 d . . .
H33 H 0.4283 0.1392 0.1659 0.034 Uiso 1 1 calc R . .
C34 C 0.5876(4) 0.24504(14) 0.15931(7) 0.0308(5) Uani 1 1 d . . .
C35 C 0.6853(5) 0.19805(18) 0.12581(8) 0.0486(8) Uani 1 1 d . . .
H35A H 0.7778 0.1615 0.1370 0.073 Uiso 1 1 calc R . .
H35B H 0.7388 0.2402 0.1081 0.073 Uiso 1 1 calc R . .
H35C H 0.6014 0.1626 0.1111 0.073 Uiso 1 1 calc R . .
C36 C 0.7259(4) 0.29441(18) 0.18277(8) 0.0424(7) Uani 1 1 d . . .
H36A H 0.6671 0.3313 0.2021 0.064 Uiso 1 1 calc R . .
H36B H 0.7963 0.3297 0.1648 0.064 Uiso 1 1 calc R . .
H36C H 0.8033 0.2539 0.1965 0.064 Uiso 1 1 calc R . .
C37 C 0.6194(4) 0.11464(16) 0.20616(8) 0.0382(6) Uani 1 1 d . . .
H37A H 0.7206 0.1014 0.1888 0.046 Uiso 1 1 calc R . .
H37B H 0.6657 0.1424 0.2302 0.046 Uiso 1 1 calc R . .
C38 C 0.5261(4) 0.03322(16) 0.21700(7) 0.0389(6) Uani 1 1 d . . .
H38A H 0.5933 0.0043 0.2382 0.047 Uiso 1 1 calc R . .
H38B H 0.5254 -0.0053 0.1939 0.047 Uiso 1 1 calc R . .
C39 C 0.3383(4) 0.04630(15) 0.23071(7) 0.0319(6) Uani 1 1 d . . .
C40 C 0.2585(4) 0.12706(15) 0.23074(6) 0.0308(5) Uani 1 1 d . . .
C41 C 0.0885(4) 0.13412(17) 0.24710(7) 0.0371(6) Uani 1 1 d . . .
H41 H 0.0329 0.1886 0.2478 0.045 Uiso 1 1 calc R . .
C42 C 0.0004(4) 0.06400(19) 0.26217(8) 0.0461(7) Uani 1 1 d . . .
H42 H -0.1122 0.0710 0.2740 0.055 Uiso 1 1 calc R . .
C43 C 0.0763(5) -0.01654(19) 0.25998(8) 0.0458(7) Uani 1 1 d . . .
H43 H 0.0140 -0.0656 0.2690 0.055 Uiso 1 1 calc R . .
C44 C 0.2440(5) -0.02441(16) 0.24449(8) 0.0421(7) Uani 1 1 d . . .
H44 H 0.2968 -0.0795 0.2432 0.051 Uiso 1 1 calc R . .
C45 C 0.877(3) 0.7308(7) 0.0098(4) 0.145(7) Uani 0.50 1 d P . .
H45A H 0.9179 0.7081 -0.0158 0.174 Uiso 0.50 1 calc PR . .
H45B H 0.9438 0.7835 0.0161 0.174 Uiso 0.50 1 calc PR . .
C46 C 0.895(4) 0.6663(11) 0.0412(3) 0.265(19) Uani 0.50 1 d P . .
H46A H 0.9509 0.6925 0.0642 0.397 Uiso 0.50 1 calc PR . .
H46B H 0.9671 0.6186 0.0318 0.397 Uiso 0.50 1 calc PR . .
H46C H 0.7774 0.6450 0.0486 0.397 Uiso 0.50 1 calc PR . .
O1 O 0.6890(4) 0.76162(17) -0.19802(8) 0.0783(8) Uani 1 1 d . . .
O2 O 0.4774(3) 0.45938(9) 0.12377(5) 0.0326(4) Uani 1 1 d . . .
O3 O 0.5885(7) 0.70134(18) 0.12910(12) 0.1175(14) Uani 1 1 d . . .
O4 O 0.664(5) 0.7492(19) 0.0092(8) 0.50(3) Uani 0.50 1 d PD . .
H4S H 0.585(7) 0.769(3) -0.0090(14) 0.009(11) Uiso 0.50 1 d PD . .

loop_
_atom_site_aniso_label
_atom_site_aniso_U_11
_atom_site_aniso_U_22
_atom_site_aniso_U_33
_atom_site_aniso_U_23
_atom_site_aniso_U_13
_atom_site_aniso_U_12
C1 0.0491(19) 0.0481(15) 0.0442(14) 0.0173(12) 0.0085(15) 0.0018(15)
C2 0.0412(18) 0.074(2) 0.0464(15) 0.0270(15) -0.0008(15) 0.0066(16)
C3 0.0289(14) 0.0662(17) 0.0381(12) 0.0193(13) 0.0018(13) 0.0005(14)
C4 0.0324(14) 0.0366(12) 0.0265(10) 0.0041(9) -0.0008(11) -0.0073(11)
C5 0.066(2) 0.0619(17) 0.0277(11) -0.0003(12) -0.0007(15) -0.0321(18)
C6 0.0336(14) 0.0300(11) 0.0271(10) -0.0027(9) 0.0022(11) -0.0080(11)
C7 0.0380(15) 0.0393(13) 0.0384(12) 0.0016(10) 0.0072(13) -0.0076(12)
C8 0.0357(15) 0.0521(15) 0.0398(13) 0.0072(11) 0.0138(13) 0.0043(14)
C9 0.0273(14) 0.0624(16) 0.0425(14) 0.0133(13) 0.0080(13) 0.0072(14)
C10 0.0305(14) 0.0347(12) 0.0324(11) 0.0040(9) 0.0072(11) 0.0012(12)
C11 0.0233(12) 0.0328(11) 0.0274(10) 0.0011(9) 0.0005(10) -0.0041(11)
C12 0.0287(14) 0.0522(14) 0.0304(11) 0.0107(11) -0.0033(12) -0.0079(13)
C13 0.0246(12) 0.0495(13) 0.0302(11) 0.0097(10) 0.0014(11) -0.0019(12)
C14 0.0308(13) 0.0297(11) 0.0245(10) 0.0019(8) 0.0007(11) -0.0009(11)
C15 0.078(2) 0.0382(13) 0.0301(11) -0.0011(10) 0.0075(16) -0.0090(16)
C16 0.0269(13) 0.0423(13) 0.0296(11) 0.0054(10) 0.0011(11) 0.0040(11)
C17 0.0387(18) 0.078(2) 0.0485(15) 0.0288(15) 0.0121(15) 0.0196(17)
C18 0.0354(16) 0.0616(17) 0.0422(13) 0.0150(13) 0.0049(14) 0.0138(15)
C19 0.0258(13) 0.0326(11) 0.0266(10) 0.0028(9) -0.0010(11) -0.0001(11)
C20 0.0325(13) 0.0294(11) 0.0253(10) 0.0026(8) -0.0011(11) 0.0011(11)
C21 0.0329(15) 0.0494(14) 0.0295(11) 0.0082(10) -0.0041(12) -0.0056(13)
C22 0.0291(13) 0.0269(10) 0.0258(9) 0.0007(8) -0.0016(10) 0.0044(10)
C23 0.066(2) 0.0360(13) 0.0354(12) -0.0003(10) -0.0113(16) -0.0083(15)
C24 0.059(2) 0.0547(17) 0.0606(18) 0.0025(14) -0.0158(18) -0.0199(17)
C25 0.103(3) 0.0432(14) 0.0422(14) -0.0134(12) 0.003(2) -0.0039(19)
C26 0.142(5) 0.0395(16) 0.067(2) -0.0073(15) 0.011(3) 0.018(2)
C27 0.235(9) 0.066(2) 0.100(3) -0.024(2) -0.063(5) 0.062(4)
C28 0.0275(13) 0.0304(10) 0.0230(9) -0.0005(8) -0.0031(10) 0.0031(10)
C29 0.0301(13) 0.0327(11) 0.0350(11) 0.0058(9) 0.0017(12) 0.0105(11)
C30 0.0262(13) 0.0348(11) 0.0350(11) 0.0042(9) 0.0018(11) 0.0082(11)
C31 0.0264(12) 0.0301(10) 0.0232(9) -0.0006(8) -0.0026(10) 0.0018(10)
C32 0.0448(16) 0.0429(13) 0.0287(11) -0.0065(10) -0.0002(13) -0.0091(13)
C33 0.0310(13) 0.0269(10) 0.0272(10) 0.0018(8) -0.0022(11) 0.0055(11)
C34 0.0310(14) 0.0319(11) 0.0295(10) 0.0049(9) 0.0042(11) 0.0078(11)
C35 0.059(2) 0.0422(14) 0.0446(14) 0.0125(12) 0.0230(16) 0.0222(15)
C36 0.0319(15) 0.0502(15) 0.0450(14) 0.0164(12) -0.0100(13) -0.0027(13)
C37 0.0330(15) 0.0444(13) 0.0373(12) 0.0094(11) 0.0015(12) 0.0142(13)
C38 0.0505(17) 0.0352(12) 0.0309(11) 0.0060(10) -0.0020(13) 0.0137(13)
C39 0.0368(15) 0.0359(12) 0.0231(10) 0.0034(9) -0.0073(11) 0.0007(12)
C40 0.0336(14) 0.0370(12) 0.0218(10) 0.0033(9) -0.0047(11) 0.0020(12)
C41 0.0320(14) 0.0466(14) 0.0327(11) 0.0095(11) -0.0029(12) -0.0002(13)
C42 0.0366(16) 0.0619(17) 0.0397(13) 0.0135(12) -0.0048(14) -0.0069(15)
C43 0.0506(19) 0.0472(14) 0.0395(13) 0.0159(11) -0.0098(15) -0.0149(15)
C44 0.059(2) 0.0324(12) 0.0353(12) 0.0077(10) -0.0144(14) -0.0009(14)
C45 0.24(2) 0.066(6) 0.131(11) -0.044(7) 0.020(13) -0.040(10)
C46 0.55(5) 0.179(15) 0.063(6) -0.038(8) 0.059(14) -0.23(2)
O1 0.0684(18) 0.0824(16) 0.0841(16) 0.0515(14) 0.0240(16) 0.0133(15)
O2 0.0419(11) 0.0267(7) 0.0292(7) -0.0022(6) -0.0044(8) 0.0033(8)
O3 0.156(4) 0.0553(14) 0.141(3) 0.0259(18) 0.044(3) 0.024(2)
O4 0.64(6) 0.42(3) 0.42(3) -0.36(3) 0.35(4) -0.30(4)

loop_
_atom_type_symbol
_atom_type_description
_atom_type_scat_dispersion_real
_atom_type_scat_dispersion_imag
_atom_type_scat_source
C C 0.0033 0.0016 'International Tables Vol C Tables 4.2.6.8 and 6.1.1.4'
H H 0.0000 0.0000 'International Tables Vol C Tables 4.2.6.8 and 6.1.1.4'
O O 0.0106 0.0060 'International Tables Vol C Tables 4.2.6.8 and 6.1.1.4'

loop_
_geom_angle_atom_site_label_1
_geom_angle_atom_site_label_2
_geom_angle_atom_site_label_3
_geom_angle
_geom_angle_site_symmetry_1
_geom_angle_site_symmetry_3
_geom_angle_publ_flag
O1 C1 C7 121.0(3) . . ?
O1 C1 C2 121.4(3) . . ?
C7 C1 C2 117.5(2) . . ?
C1 C2 C3 111.2(3) . . ?
C2 C3 C4 113.0(2) . . ?
C6 C4 C3 109.54(19) . . ?
C6 C4 C5 108.0(2) . . ?
C3 C4 C5 110.4(2) . . ?
C6 C4 C11 109.6(2) . . ?
C3 C4 C11 108.6(2) . . ?
C5 C4 C11 110.70(19) . . ?
C7 C6 C8 119.6(3) . . ?
C7 C6 C4 121.9(2) . . ?
C8 C6 C4 118.41(19) . . ?
C6 C7 C1 124.0(3) . . ?
C6 C8 C9 113.0(2) . . ?
C10 C9 C8 110.9(3) . . ?
C9 C10 C16 110.9(2) . . ?
C9 C10 C11 110.17(19) . . ?
C16 C10 C11 108.8(2) . . ?
C12 C11 C10 111.68(19) . . ?
C12 C11 C4 113.3(2) . . ?
C10 C11 C4 113.4(2) . . ?
C11 C12 C13 113.5(2) . . ?
C14 C13 C12 112.2(2) . . ?
C16 C14 C13 106.82(18) . . ?
C16 C14 C15 112.6(2) . . ?
C13 C14 C15 110.9(2) . . ?
C16 C14 C19 99.23(19) . . ?
C13 C14 C19 116.2(2) . . ?
C15 C14 C19 110.49(19) . . ?
C17 C16 C10 117.9(2) . . ?
C17 C16 C14 105.0(2) . . ?
C10 C16 C14 115.2(2) . . ?
C16 C17 C18 103.3(2) . . ?
C17 C18 C19 106.7(2) . . ?
C20 C19 C14 120.2(2) . . ?
C20 C19 C18 111.61(19) . . ?
C14 C19 C18 103.0(2) . . ?
C21 C20 C19 114.10(19) . . ?
C21 C20 C22 110.5(2) . . ?
C19 C20 C22 109.2(2) . . ?
O2 C22 C20 106.24(17) . . ?
O2 C22 C28 113.53(18) . . ?
C20 C22 C28 112.22(19) . . ?
O2 C23 C25 106.0(3) . . ?
O2 C23 C24 113.4(2) . . ?
C25 C23 C24 111.6(3) . . ?
C26 C25 C23 112.3(3) . . ?
O3 C26 C27 119.3(5) . . ?
O3 C26 C25 121.6(5) . . ?
C27 C26 C25 119.1(5) . . ?
C29 C28 C34 112.21(18) . . ?
C29 C28 C22 114.12(18) . . ?
C34 C28 C22 113.4(2) . . ?
C30 C29 C28 111.03(19) . . ?
C29 C30 C31 113.0(2) . . ?
C40 C31 C30 111.1(2) . . ?
C40 C31 C32 106.75(18) . . ?
C30 C31 C32 108.25(19) . . ?
C40 C31 C33 107.29(18) . . ?
C30 C31 C33 107.58(18) . . ?
C32 C31 C33 115.9(2) . . ?
C37 C33 C31 109.03(18) . . ?
C37 C33 C34 114.3(2) . . ?
C31 C33 C34 117.63(18) . . ?
C36 C34 C35 107.2(2) . . ?
C36 C34 C28 113.64(19) . . ?
C35 C34 C28 107.6(2) . . ?
C36 C34 C33 111.63(19) . . ?
C35 C34 C33 107.70(19) . . ?
C28 C34 C33 108.9(2) . . ?
C38 C37 C33 110.6(2) . . ?
C37 C38 C39 113.9(2) . . ?
C44 C39 C40 119.5(3) . . ?
C44 C39 C38 118.6(2) . . ?
C40 C39 C38 121.9(2) . . ?
C39 C40 C41 117.8(2) . . ?
C39 C40 C31 122.3(2) . . ?
C41 C40 C31 119.9(2) . . ?
C42 C41 C40 121.8(3) . . ?
C41 C42 C43 119.9(3) . . ?
C44 C43 C42 118.9(3) . . ?
C43 C44 C39 121.9(3) . . ?
C46 C45 O4 102.6(19) . . ?
C23 O2 C22 116.4(2) . . ?

loop_
_geom_bond_atom_site_label_1
_geom_bond_atom_site_label_2
_geom_bond_distance
_geom_bond_site_symmetry_2
_geom_bond_publ_flag
C1 O1 1.232(3) . ?
C1 C7 1.441(4) . ?
C1 C2 1.489(5) . ?
C2 C3 1.533(4) . ?
C3 C4 1.533(4) . ?
C4 C6 1.511(4) . ?
C4 C5 1.543(4) . ?
C4 C11 1.577(3) . ?
C6 C7 1.352(3) . ?
C6 C8 1.487(4) . ?
C8 C9 1.541(4) . ?
C9 C10 1.513(4) . ?
C10 C16 1.530(3) . ?
C10 C11 1.539(4) . ?
C11 C12 1.532(4) . ?
C12 C13 1.539(3) . ?
C13 C14 1.533(4) . ?
C14 C16 1.533(4) . ?
C14 C15 1.540(3) . ?
C14 C19 1.560(3) . ?
C16 C17 1.513(4) . ?
C17 C18 1.546(4) . ?
C18 C19 1.565(4) . ?
C19 C20 1.543(3) . ?
C20 C21 1.516(4) . ?
C20 C22 1.549(3) . ?
C22 O2 1.435(3) . ?
C22 C28 1.565(3) . ?
C23 O2 1.431(3) . ?
C23 C25 1.523(4) . ?
C23 C24 1.530(5) . ?
C25 C26 1.484(5) . ?
C26 O3 1.211(6) . ?
C26 C27 1.437(8) . ?
C28 C29 1.528(3) . ?
C28 C34 1.557(3) . ?
C29 C30 1.521(3) . ?
C30 C31 1.539(3) . ?
C31 C40 1.534(3) . ?
C31 C32 1.545(3) . ?
C31 C33 1.549(3) . ?
C33 C37 1.528(3) . ?
C33 C34 1.561(3) . ?
C34 C36 1.526(4) . ?
C34 C35 1.544(4) . ?
C37 C38 1.500(4) . ?
C38 C39 1.511(4) . ?
C39 C44 1.396(4) . ?
C39 C40 1.398(4) . ?
C40 C41 1.407(4) . ?
C41 C42 1.381(4) . ?
C42 C43 1.385(4) . ?
C43 C44 1.381(5) . ?
C45 C46 1.47(2) . ?
C45 O4 1.64(3) . ?
